data_4000916
loop_
_publ_author_name
'Ramasamy, Karthik'
'Malik, Mohammad A.'
'O&#x2019;Brien, Paul'
'Raftery, James'
'Helliwell, Madeleine'

_publ_section_title
;
 Nickel Sulfide Thin Films from Thio- and Dithiobiuret Precursors
;
_journal_issue 23
_journal_name_full 'Chemistry of Materials'
_journal_page_first 6328
_journal_paper_doi 10.1021/cm102140t
_journal_volume 22
_journal_year 2010
_chemical_formula_sum 'C12 H24 N6 Ni O2 S2'
_chemical_formula_weight 407.20
_chemical_name_systematic
; 
 ? 
;
_space_group_IT_number 62
_symmetry_cell_setting orthorhombic
_symmetry_space_group_name_Hall '-P 2ac 2n'
_symmetry_space_group_name_H-M 'P n m a'
_atom_sites_solution_hydrogens geom
_atom_sites_solution_primary direct
_atom_sites_solution_secondary difmap
_audit_creation_method SHELXL-97
_cell_angle_alpha 90.00
_cell_angle_beta 90.00
_cell_angle_gamma 90.00
_cell_formula_units_Z 4
_cell_length_a 13.888(3)
_cell_length_b 6.9629(14)
_cell_length_c 18.451(3)
_cell_measurement_reflns_used 1368
_cell_measurement_temperature 100(2)
_cell_measurement_theta_max 25.172
_cell_measurement_theta_min 2.647
_cell_volume 1784.2(6)
_computing_cell_refinement 'Bruker SMART'
_computing_data_collection 'Bruker SMART'
_computing_data_reduction 'Bruker SAINT'
_computing_molecular_graphics 'Bruker SHELXTL'
_computing_publication_material 'Bruker SHELXTL'
_computing_structure_refinement 'SHELXL-97 (Sheldrick, 1997)'
_computing_structure_solution 'SHELXS-97 (Sheldrick, 1990)'
_diffrn_ambient_temperature 100(2)
_diffrn_measured_fraction_theta_full 0.999
_diffrn_measured_fraction_theta_max 0.999
_diffrn_measurement_device_type 'CCD area detector'
_diffrn_measurement_method 'phi and omega scans'
_diffrn_radiation_monochromator graphite
_diffrn_radiation_source 'fine-focus sealed tube'
_diffrn_radiation_type MoK\a
_diffrn_radiation_wavelength 0.71073
_diffrn_reflns_av_R_equivalents 0.1005
_diffrn_reflns_av_sigmaI/netI 0.0776
_diffrn_reflns_limit_h_max 17
_diffrn_reflns_limit_h_min -16
_diffrn_reflns_limit_k_max 6
_diffrn_reflns_limit_k_min -8
_diffrn_reflns_limit_l_max 23
_diffrn_reflns_limit_l_min -17
_diffrn_reflns_number 9783
_diffrn_reflns_theta_full 26.36
_diffrn_reflns_theta_max 26.36
_diffrn_reflns_theta_min 1.84
_exptl_absorpt_coefficient_mu 1.338
_exptl_absorpt_correction_type none
_exptl_crystal_colour violet
_exptl_crystal_density_diffrn 1.516
_exptl_crystal_density_method 'not measured'
_exptl_crystal_description plate
_exptl_crystal_F_000 856
_exptl_crystal_size_max 0.40
_exptl_crystal_size_mid 0.30
_exptl_crystal_size_min 0.03
_refine_diff_density_max 0.745
_refine_diff_density_min -0.659
_refine_diff_density_rms 0.110
_refine_ls_extinction_method none
_refine_ls_goodness_of_fit_ref 1.160
_refine_ls_hydrogen_treatment constr
_refine_ls_matrix_type full
_refine_ls_number_parameters 144
_refine_ls_number_reflns 1984
_refine_ls_number_restraints 0
_refine_ls_restrained_S_all 1.160
_refine_ls_R_factor_all 0.0904
_refine_ls_R_factor_gt 0.0643
_refine_ls_shift/su_max 0.000
_refine_ls_shift/su_mean 0.000
_refine_ls_structure_factor_coef Fsqd
_refine_ls_weighting_details 'calc w=1/[\s^2^(Fo^2^)+(0.0397P)^2^+1.5610P] where P=(Fo^2^+2Fc^2^)/3'
_refine_ls_weighting_scheme calc
_refine_ls_wR_factor_gt 0.1193
_refine_ls_wR_factor_ref 0.1288
_reflns_number_gt 1576
_reflns_number_total 1984
_reflns_threshold_expression >2sigma(I)
_cod_data_source_file cm102140t_si_005.cif
_cod_data_source_block s3071n
_cod_depositor_comments
;
The following automatic conversions were performed:

'_symmetry_cell_setting' value 'Orthorhombic' changed to
'orthorhombic' according to
/home/saulius/struct/CIF-dictionaries/cif_core.dic dictionary named
'cif_core.dic' version 2.4.2 from 2011-04-26.

Automatic conversion script
Id: cif_fix_values 1715 2011-07-08 13:25:40Z adriana 
;
_cod_original_cell_volume 1784.3(6)
_cod_original_sg_symbol_H-M Pnma
_cod_database_code 4000916

loop_
_symmetry_equiv_pos_as_xyz
'x, y, z'
'-x+1/2, -y, z+1/2'
'x+1/2, -y+1/2, -z+1/2'
'-x, y+1/2, -z'
'-x, -y, -z'
'x-1/2, y, -z-1/2'
'-x-1/2, y-1/2, z-1/2'
'x, -y-1/2, z'

loop_
_atom_site_label
_atom_site_type_symbol
_atom_site_fract_x
_atom_site_fract_y
_atom_site_fract_z
_atom_site_U_iso_or_equiv
_atom_site_adp_type
_atom_site_occupancy
_atom_site_symmetry_multiplicity
_atom_site_calc_flag
_atom_site_refinement_flags
_atom_site_disorder_assembly
_atom_site_disorder_group
Ni1 Ni 0.25698(6) 0.2500 0.47381(4) 0.0152(2) Uani 1 2 d S . .
S1 S 0.10375(12) 0.2500 0.46118(8) 0.0194(4) Uani 1 2 d S . .
S2 S 0.26178(11) 0.2500 0.35804(9) 0.0251(4) Uani 1 2 d S . .
O1 O 0.2541(3) 0.2500 0.5734(2) 0.0372(13) Uani 1 2 d S . .
O2 O 0.3906(3) 0.2500 0.4868(2) 0.0275(12) Uani 1 2 d S . .
N1 N -0.0462(4) 0.2500 0.5463(3) 0.0196(12) Uani 1 2 d S . .
N2 N 0.0921(4) 0.2500 0.6114(2) 0.0171(11) Uani 1 2 d S . .
N3 N 0.2158(4) 0.2500 0.6916(3) 0.0260(13) Uani 1 2 d S . .
N4 N 0.3957(4) 0.2500 0.2567(3) 0.0254(13) Uani 1 2 d S . .
N5 N 0.4603(4) 0.2500 0.3698(3) 0.0182(12) Uani 1 2 d S . .
N6 N 0.5496(4) 0.2500 0.4731(3) 0.0261(13) Uani 1 2 d S . .
C1 C -0.1047(4) 0.2500 0.4806(3) 0.0272(16) Uani 1 2 d S . .
H1A H -0.1730 0.2500 0.4937 0.041 Uiso 1 2 calc SR . .
H1B H -0.0901 0.1351 0.4519 0.041 Uiso 0.50 1 calc PR . .
H1C H -0.0901 0.3649 0.4519 0.041 Uiso 0.50 1 calc PR . .
C2 C -0.1033(5) 0.2500 0.6126(3) 0.0240(15) Uani 1 2 d S . .
H2A H -0.1719 0.2500 0.6002 0.036 Uiso 1 2 calc SR . .
H2B H -0.0882 0.3649 0.6411 0.036 Uiso 0.50 1 calc PR . .
H2C H -0.0882 0.1351 0.6411 0.036 Uiso 0.50 1 calc PR . .
C3 C 0.0486(4) 0.2500 0.5470(3) 0.0148(13) Uani 1 2 d S . .
C4 C 0.1878(5) 0.2500 0.6205(3) 0.0189(14) Uani 1 2 d S A .
C5S C 0.1499(5) 0.2500 0.7529(4) 0.0340(18) Uani 0.46(3) 2 d SP A 1
H5A H 0.1868 0.2500 0.7982 0.051 Uiso 0.46(3) 2 calc SPR A 1
H5B H 0.1093 0.1351 0.7509 0.051 Uiso 0.228(13) 1 calc PR A 1
H5C H 0.1093 0.3649 0.7509 0.051 Uiso 0.228(13) 1 calc PR A 1
C5 C 0.1499(5) 0.2500 0.7529(4) 0.0340(18) Uani 0.54(3) 2 d SP A 2
H5D H 0.0834 0.2500 0.7351 0.051 Uiso 0.54(3) 2 calc SPR A 2
H5E H 0.1610 0.3649 0.7824 0.051 Uiso 0.272(13) 1 calc PR A 2
H5F H 0.1610 0.1351 0.7824 0.051 Uiso 0.272(13) 1 calc PR A 2
C6 C 0.3187(5) 0.2500 0.7094(4) 0.043(2) Uani 1 2 d S A .
H6A H 0.3565 0.2500 0.6646 0.064 Uiso 1 2 calc SR . .
H6B H 0.3342 0.1351 0.7378 0.064 Uiso 0.50 1 calc PR . .
H6C H 0.3342 0.3649 0.7378 0.064 Uiso 0.50 1 calc PR . .
C7S C 0.3178(5) 0.2500 0.2042(3) 0.0300(16) Uani 0.27(7) 2 d SP B 3
H7A H 0.3447 0.2500 0.1551 0.045 Uiso 0.27(7) 2 calc SPR B 3
H7B H 0.2781 0.3649 0.2110 0.045 Uiso 0.14(4) 1 calc PR B 3
H7C H 0.2781 0.1351 0.2110 0.045 Uiso 0.14(4) 1 calc PR B 3
C7 C 0.3178(5) 0.2500 0.2042(3) 0.0300(16) Uani 0.73(7) 2 d SP B 4
H7D H 0.2559 0.2500 0.2297 0.045 Uiso 0.73(7) 2 calc SPR B 4
H7E H 0.3225 0.1351 0.1737 0.045 Uiso 0.36(4) 1 calc PR B 4
H7F H 0.3225 0.3649 0.1737 0.045 Uiso 0.36(4) 1 calc PR B 4
C8 C 0.4936(5) 0.2500 0.2280(3) 0.0330(18) Uani 0.66(7) 2 d SP B 5
H8A H 0.4914 0.2500 0.1749 0.050 Uiso 0.66(7) 2 calc SPR B 5
H8B H 0.5276 0.1351 0.2449 0.050 Uiso 0.33(4) 1 calc PR B 5
H8C H 0.5276 0.3649 0.2449 0.050 Uiso 0.33(4) 1 calc PR B 5
C8S C 0.4936(5) 0.2500 0.2280(3) 0.0330(18) Uani 0.34(7) 2 d SP B 6
H8D H 0.5397 0.2500 0.2682 0.050 Uiso 0.34(7) 2 calc SPR B 6
H8E H 0.5034 0.3649 0.1982 0.050 Uiso 0.17(4) 1 calc PR B 6
H8F H 0.5034 0.1351 0.1982 0.050 Uiso 0.17(4) 1 calc PR B 6
C9 C 0.3816(4) 0.2500 0.3297(3) 0.0167(14) Uani 1 2 d S B .
C10 C 0.4599(5) 0.2500 0.4431(3) 0.0213(15) Uani 1 2 d S B .
C11S C 0.6374(5) 0.2500 0.4315(4) 0.0347(18) Uani 0.14(7) 2 d SP B 7
H11A H 0.6927 0.2500 0.4644 0.052 Uiso 0.14(7) 2 calc SPR B 7
H11B H 0.6396 0.3649 0.4008 0.052 Uiso 0.07(4) 1 calc PR B 7
H11C H 0.6396 0.1351 0.4008 0.052 Uiso 0.07(4) 1 calc PR B 7
C11 C 0.6374(5) 0.2500 0.4315(4) 0.0347(18) Uani 0.86(7) 2 d SP B 8
H11D H 0.6219 0.2500 0.3797 0.052 Uiso 0.86(7) 2 calc SPR B 8
H11E H 0.6750 0.1351 0.4432 0.052 Uiso 0.43(4) 1 calc PR B 8
H11F H 0.6750 0.3649 0.4432 0.052 Uiso 0.43(4) 1 calc PR B 8
C12S C 0.5611(5) 0.2500 0.5515(4) 0.0359(19) Uani 0.26(8) 2 d SP B 9
H12A H 0.6298 0.2500 0.5636 0.054 Uiso 0.26(8) 2 calc SPR B 9
H12B H 0.5306 0.1351 0.5718 0.054 Uiso 0.13(4) 1 calc PR B 9
H12C H 0.5306 0.3649 0.5718 0.054 Uiso 0.13(4) 1 calc PR B 9
C12 C 0.5611(5) 0.2500 0.5515(4) 0.0359(19) Uani 0.74(8) 2 d SP B 10
H12D H 0.4975 0.2500 0.5746 0.054 Uiso 0.74(8) 2 calc SPR B 10
H12E H 0.5967 0.3649 0.5664 0.054 Uiso 0.37(4) 1 calc PR B 10
H12F H 0.5967 0.1351 0.5664 0.054 Uiso 0.37(4) 1 calc PR B 10

loop_
_atom_site_aniso_label
_atom_site_aniso_U_11
_atom_site_aniso_U_22
_atom_site_aniso_U_33
_atom_site_aniso_U_23
_atom_site_aniso_U_13
_atom_site_aniso_U_12
Ni1 0.0141(4) 0.0193(4) 0.0121(4) 0.000 -0.0006(3) 0.000
S1 0.0196(8) 0.0303(10) 0.0082(7) 0.000 0.0006(6) 0.000
S2 0.0149(8) 0.0471(11) 0.0133(7) 0.000 0.0013(6) 0.000
O1 0.028(3) 0.075(4) 0.008(2) 0.000 -0.004(2) 0.000
O2 0.022(3) 0.049(3) 0.011(2) 0.000 -0.0007(19) 0.000
N1 0.020(3) 0.023(3) 0.015(3) 0.000 0.005(2) 0.000
N2 0.023(3) 0.019(3) 0.010(2) 0.000 0.000(2) 0.000
N3 0.016(3) 0.040(4) 0.022(3) 0.000 -0.001(2) 0.000
N4 0.022(3) 0.033(4) 0.020(3) 0.000 0.007(2) 0.000
N5 0.020(3) 0.017(3) 0.017(3) 0.000 0.004(2) 0.000
N6 0.018(3) 0.036(4) 0.024(3) 0.000 -0.003(2) 0.000
C1 0.017(3) 0.045(5) 0.020(3) 0.000 0.003(3) 0.000
C2 0.025(4) 0.029(4) 0.018(3) 0.000 -0.001(3) 0.000
C3 0.022(3) 0.007(3) 0.015(3) 0.000 0.004(2) 0.000
C4 0.032(4) 0.015(3) 0.010(3) 0.000 -0.008(3) 0.000
C5S 0.054(5) 0.033(4) 0.016(3) 0.000 0.000(3) 0.000
C5 0.054(5) 0.033(4) 0.016(3) 0.000 0.000(3) 0.000
C6 0.030(4) 0.075(6) 0.022(4) 0.000 -0.015(3) 0.000
C7S 0.040(4) 0.038(4) 0.013(3) 0.000 -0.001(3) 0.000
C7 0.040(4) 0.038(4) 0.013(3) 0.000 -0.001(3) 0.000
C8 0.031(4) 0.049(5) 0.019(4) 0.000 0.010(3) 0.000
C8S 0.031(4) 0.049(5) 0.019(4) 0.000 0.010(3) 0.000
C9 0.026(4) 0.013(3) 0.011(3) 0.000 0.006(2) 0.000
C10 0.020(3) 0.021(4) 0.022(3) 0.000 -0.005(3) 0.000
C11S 0.020(4) 0.051(5) 0.033(4) 0.000 0.001(3) 0.000
C11 0.020(4) 0.051(5) 0.033(4) 0.000 0.001(3) 0.000
C12S 0.022(4) 0.053(5) 0.033(4) 0.000 -0.004(3) 0.000
C12 0.022(4) 0.053(5) 0.033(4) 0.000 -0.004(3) 0.000

loop_
_atom_type_symbol
_atom_type_description
_atom_type_scat_dispersion_real
_atom_type_scat_dispersion_imag
_atom_type_scat_source
C C 0.0033 0.0016 'International Tables Vol C Tables 4.2.6.8 and 6.1.1.4'
H H 0.0000 0.0000 'International Tables Vol C Tables 4.2.6.8 and 6.1.1.4'
N N 0.0061 0.0033 'International Tables Vol C Tables 4.2.6.8 and 6.1.1.4'
Ni Ni 0.3393 1.1124 'International Tables Vol C Tables 4.2.6.8 and 6.1.1.4'
O O 0.0106 0.0060 'International Tables Vol C Tables 4.2.6.8 and 6.1.1.4'
S S 0.1246 0.1234 'International Tables Vol C Tables 4.2.6.8 and 6.1.1.4'

loop_
_geom_angle_atom_site_label_1
_geom_angle_atom_site_label_2
_geom_angle_atom_site_label_3
_geom_angle
O1 Ni1 O2 83.89(19)
O1 Ni1 S2 179.48(17)
O2 Ni1 S2 95.59(13)
O1 Ni1 S1 94.98(16)
O2 Ni1 S1 178.87(14)
S2 Ni1 S1 85.54(6)
C3 S1 Ni1 109.6(2)
C9 S2 Ni1 109.3(2)
C4 O1 Ni1 134.6(4)
C10 O2 Ni1 132.7(4)
C3 N1 C2 122.5(5)
C3 N1 C1 124.3(5)
C2 N1 C1 113.2(5)
C3 N2 C4 124.2(5)
C4 N3 C5S 124.5(6)
C4 N3 C6 119.4(5)
C5S N3 C6 116.1(5)
C9 N4 C7S 123.6(5)
C9 N4 C8 119.6(5)
C7S N4 C8 116.9(5)
C9 N5 C10 123.9(5)
C10 N6 C11S 123.8(6)
C10 N6 C12S 120.3(6)
C11S N6 C12S 115.9(5)
N1 C1 H1A 109.5
N1 C1 H1B 109.5
H1A C1 H1B 109.5
N1 C1 H1C 109.5
H1A C1 H1C 109.5
H1B C1 H1C 109.5
N1 C2 H2A 109.5
N1 C2 H2B 109.5
H2A C2 H2B 109.5
N1 C2 H2C 109.5
H2A C2 H2C 109.5
H2B C2 H2C 109.5
N1 C3 N2 117.5(5)
N1 C3 S1 115.3(4)
N2 C3 S1 127.2(5)
O1 C4 N2 129.4(6)
O1 C4 N3 116.9(6)
N2 C4 N3 113.8(6)
N3 C5S H5A 109.5
N3 C5S H5B 109.5
H5A C5S H5B 109.5
N3 C5S H5C 109.5
H5A C5S H5C 109.5
H5B C5S H5C 109.5
N3 C6 H6A 109.5
N3 C6 H6B 109.5
H6A C6 H6B 109.5
N3 C6 H6C 109.5
H6A C6 H6C 109.5
H6B C6 H6C 109.5
N4 C7S H7A 109.5
N4 C7S H7B 109.5
H7A C7S H7B 109.5
N4 C7S H7C 109.5
H7A C7S H7C 109.5
H7B C7S H7C 109.5
N4 C8 H8A 109.5
N4 C8 H8B 109.5
H8A C8 H8B 109.5
N4 C8 H8C 109.5
H8A C8 H8C 109.5
H8B C8 H8C 109.5
N5 C9 N4 115.8(5)
N5 C9 S2 128.4(4)
N4 C9 S2 115.8(5)
O2 C10 N5 130.2(6)
O2 C10 N6 116.1(6)
N5 C10 N6 113.8(6)
N6 C11S H11A 109.5
N6 C11S H11B 109.5
H11A C11S H11B 109.5
N6 C11S H11C 109.5
H11A C11S H11C 109.5
H11B C11S H11C 109.5
N6 C12S H12A 109.5
N6 C12S H12B 109.5
H12A C12S H12B 109.5
N6 C12S H12C 109.5
H12A C12S H12C 109.5
H12B C12S H12C 109.5

loop_
_geom_bond_atom_site_label_1
_geom_bond_atom_site_label_2
_geom_bond_distance
Ni1 O1 1.838(4)
Ni1 O2 1.871(4)
Ni1 S2 2.1371(18)
Ni1 S1 2.1409(18)
S1 C3 1.758(6)
S2 C9 1.744(6)
O1 C4 1.266(8)
O2 C10 1.257(8)
N1 C3 1.316(7)
N1 C2 1.459(7)
N1 C1 1.460(7)
N2 C3 1.334(7)
N2 C4 1.339(8)
N3 C4 1.368(8)
N3 C5S 1.454(9)
N3 C6 1.466(8)
N4 C9 1.361(7)
N4 C7S 1.451(8)
N4 C8 1.459(8)
N5 C9 1.320(7)
N5 C10 1.352(8)
N6 C10 1.363(8)
N6 C11S 1.441(8)
N6 C12S 1.456(8)
C1 H1A 0.9800
C1 H1B 0.9800
C1 H1C 0.9800
C2 H2A 0.9800
C2 H2B 0.9800
C2 H2C 0.9800
C5S H5A 0.9800
C5S H5B 0.9800
C5S H5C 0.9800
C6 H6A 0.9800
C6 H6B 0.9800
C6 H6C 0.9800
C7S H7A 0.9800
C7S H7B 0.9800
C7S H7C 0.9800
C8 H8A 0.9800
C8 H8B 0.9800
C8 H8C 0.9800
C11S H11A 0.9800
C11S H11B 0.9800
C11S H11C 0.9800
C12S H12A 0.9800
C12S H12B 0.9800
C12S H12C 0.9800

loop_
_geom_torsion_atom_site_label_1
_geom_torsion_atom_site_label_2
_geom_torsion_atom_site_label_3
_geom_torsion_atom_site_label_4
_geom_torsion
O1 Ni1 S1 C3 0.0
O2 Ni1 S1 C3 0.000(7)
S2 Ni1 S1 C3 180.0
O1 Ni1 S2 C9 0.000(15)
O2 Ni1 S2 C9 0.0
S1 Ni1 S2 C9 180.0
O2 Ni1 O1 C4 180.000(1)
S2 Ni1 O1 C4 180.00(6)
S1 Ni1 O1 C4 0.000(1)
O1 Ni1 O2 C10 180.000(1)
S2 Ni1 O2 C10 0.000(1)
S1 Ni1 O2 C10 180.000(19)
C2 N1 C3 N2 0.000(1)
C1 N1 C3 N2 180.000(1)
C2 N1 C3 S1 180.0
C1 N1 C3 S1 0.000(1)
C4 N2 C3 N1 180.000(1)
C4 N2 C3 S1 0.000(2)
Ni1 S1 C3 N1 180.0
Ni1 S1 C3 N2 0.000(1)
Ni1 O1 C4 N2 0.000(2)
Ni1 O1 C4 N3 180.000(1)
C3 N2 C4 O1 0.000(2)
C3 N2 C4 N3 180.000(1)
C5S N3 C4 O1 180.000(1)
C6 N3 C4 O1 0.000(2)
C5S N3 C4 N2 0.000(2)
C6 N3 C4 N2 180.000(1)
C10 N5 C9 N4 180.0
C10 N5 C9 S2 0.0
C7S N4 C9 N5 180.0
C8 N4 C9 N5 0.0
C7S N4 C9 S2 0.0
C8 N4 C9 S2 180.0
Ni1 S2 C9 N5 0.0
Ni1 S2 C9 N4 180.0
Ni1 O2 C10 N5 0.000(2)
Ni1 O2 C10 N6 180.0
C9 N5 C10 O2 0.000(1)
C9 N5 C10 N6 180.0
C11S N6 C10 O2 180.0
C12S N6 C10 O2 0.000(1)
C11S N6 C10 N5 0.000(1)
C12S N6 C10 N5 180.0
